data_4038386
loop_
_publ_author_name
'Chang, Meng-Yang'
'Tsai, Yu-Lin'
'Chen, Hsing-Yin'

_publ_section_title
;
 CuBr<sub>2</sub>-Mediated One-Pot Synthesis of Sulfonyl
 9-Fluorenylidenes.
;
_journal_name_full 'The Journal of organic chemistry'
_journal_paper_doi 10.1021/acs.joc.0c00035
_journal_year 2020
_chemical_formula_sum 'C20 H22 O7 S'
_chemical_formula_weight 406.43
_space_group_crystal_system monoclinic
_space_group_IT_number 14
_space_group_name_Hall '-P 2ybc'
_space_group_name_H-M_alt 'P 1 21/c 1'
_atom_sites_solution_hydrogens geom
_audit_creation_method SHELXL-2014/6
_cell_angle_alpha 90
_cell_angle_beta 96.8350(10)
_cell_angle_gamma 90
_cell_formula_units_Z 8
_cell_length_a 19.3636(3)
_cell_length_b 13.1724(2)
_cell_length_c 14.6482(3)
_cell_measurement_reflns_used 9944
_cell_measurement_temperature 100(2)
_cell_measurement_theta_max 26.3866
_cell_measurement_theta_min 2.4139
_cell_volume 3709.69(11)
_computing_cell_refinement 'SAINT V8.34A (Bruker AXS Inc., 2013)'
_computing_data_collection 'Bruker APEX2'
_computing_data_reduction 'SAINT V8.34A (Bruker AXS Inc., 2013)'
_computing_molecular_graphics 'Bruker SHELXTL'
_computing_publication_material 'Bruker SHELXTL'
_computing_structure_refinement 'SHELXL-2014/6 (Sheldrick, 2014)'
_diffrn_ambient_temperature 100(2)
_diffrn_detector_area_resol_mean 8.3333
_diffrn_measured_fraction_theta_full 1.000
_diffrn_measured_fraction_theta_max 0.999
_diffrn_measurement_device_type 'Bruker APEX-II CCD'
_diffrn_measurement_method '\f and \w scans'
_diffrn_radiation_type MoK\a
_diffrn_radiation_wavelength 0.71073
_diffrn_reflns_av_R_equivalents 0.0277
_diffrn_reflns_av_unetI/netI 0.0238
_diffrn_reflns_Laue_measured_fraction_full 1.000
_diffrn_reflns_Laue_measured_fraction_max 0.999
_diffrn_reflns_limit_h_max 24
_diffrn_reflns_limit_h_min -17
_diffrn_reflns_limit_k_max 16
_diffrn_reflns_limit_k_min -14
_diffrn_reflns_limit_l_max 18
_diffrn_reflns_limit_l_min -18
_diffrn_reflns_number 33154
_diffrn_reflns_point_group_measured_fraction_full 1.000
_diffrn_reflns_point_group_measured_fraction_max 0.999
_diffrn_reflns_theta_full 25.242
_diffrn_reflns_theta_max 26.394
_diffrn_reflns_theta_min 1.874
_exptl_absorpt_coefficient_mu 0.216
_exptl_absorpt_correction_T_max 0.7454
_exptl_absorpt_correction_T_min 0.7126
_exptl_absorpt_correction_type multi-scan
_exptl_absorpt_process_details 'SADABS V2014/4 (Bruker AXS Inc.)'
_exptl_crystal_colour orange
_exptl_crystal_density_diffrn 1.455
_exptl_crystal_density_meas ?
_exptl_crystal_density_method 'not measured'
_exptl_crystal_description lump
_exptl_crystal_F_000 1712
_exptl_crystal_size_max 0.20
_exptl_crystal_size_mid 0.15
_exptl_crystal_size_min 0.15
_refine_diff_density_max 0.368
_refine_diff_density_min -0.446
_refine_diff_density_rms 0.048
_refine_ls_extinction_method none
_refine_ls_goodness_of_fit_ref 1.035
_refine_ls_hydrogen_treatment constr
_refine_ls_matrix_type full
_refine_ls_number_parameters 517
_refine_ls_number_reflns 7607
_refine_ls_number_restraints 0
_refine_ls_restrained_S_all 1.035
_refine_ls_R_factor_all 0.0395
_refine_ls_R_factor_gt 0.0329
_refine_ls_shift/su_max 0.002
_refine_ls_shift/su_mean 0.000
_refine_ls_structure_factor_coef Fsqd
_refine_ls_weighting_details 'w=1/[\s^2^(Fo^2^)+(0.0462P)^2^+1.7459P] where P=(Fo^2^+2Fc^2^)/3'
_refine_ls_weighting_scheme calc
_refine_ls_wR_factor_gt 0.0877
_refine_ls_wR_factor_ref 0.0921
_reflns_Friedel_coverage 0.000
_reflns_number_gt 6550
_reflns_number_total 7607
_reflns_threshold_expression 'I > 2\s(I)'
_cod_data_source_file jo0c00035_si_001.cif
_cod_data_source_block 181119LT_a
_cod_depositor_comments
;
The following automatic conversions were performed:

data item '_exptl_crystal_density_meas' value 'not measured' was
changed to '?' -- the value is perceived as not measured.

Automatic conversion script
Id: cif_fix_values 7556 2019-12-06 15:28:31Z antanas 
;
_cod_original_sg_symbol_H-M 'P 21/c'
_cod_database_code 4038386
_shelx_space_group_comment
;
The symmetry employed for this shelxl refinement is uniquely defined
by the following loop, which should always be used as a source of
symmetry information in preference to the above space-group names.
They are only intended as comments.
;
_shelxl_version_number 2014/6

loop_
_space_group_symop_operation_xyz
'x, y, z'
'-x, y+1/2, -z+1/2'
'-x, -y, -z'
'x, -y-1/2, z-1/2'

loop_
_atom_site_label
_atom_site_type_symbol
_atom_site_fract_x
_atom_site_fract_y
_atom_site_fract_z
_atom_site_U_iso_or_equiv
_atom_site_adp_type
_atom_site_occupancy
_atom_site_site_symmetry_order
_atom_site_calc_flag
_atom_site_refinement_flags_posn
_atom_site_refinement_flags_adp
_atom_site_refinement_flags_occupancy
_atom_site_disorder_assembly
_atom_site_disorder_group
S1 S 0.54710(2) 0.45740(3) 0.62854(2) 0.01444(9) Uani 1 1 d . . . . .
S2 S 0.04749(2) 0.23081(3) 0.60998(2) 0.01480(9) Uani 1 1 d . . . . .
O1 O 0.80885(5) 0.32185(7) 0.61350(7) 0.0180(2) Uani 1 1 d . . . . .
O2 O 0.61694(5) 0.99356(7) 0.62636(7) 0.0180(2) Uani 1 1 d . . . . .
O3 O 0.75450(5) 1.00474(8) 0.66394(8) 0.0198(2) Uani 1 1 d . . . . .
O4 O 0.55162(5) 0.80567(8) 0.58253(7) 0.0165(2) Uani 1 1 d . . . . .
O5 O 0.90942(5) 0.44947(8) 0.64413(8) 0.0192(2) Uani 1 1 d . . . . .
O6 O 0.58001(5) 0.41978(8) 0.71583(7) 0.0192(2) Uani 1 1 d . . . . .
O7 O 0.55536(5) 0.39480(8) 0.54936(7) 0.0199(2) Uani 1 1 d . . . . .
O8 O 0.25612(5) -0.31113(7) 0.69178(7) 0.0189(2) Uani 1 1 d . . . . .
O9 O 0.31046(5) 0.36588(7) 0.60885(8) 0.0190(2) Uani 1 1 d . . . . .
O10 O 0.11870(5) -0.30213(8) 0.65559(7) 0.0180(2) Uani 1 1 d . . . . .
O11 O 0.41083(5) 0.23877(8) 0.64132(8) 0.0196(2) Uani 1 1 d . . . . .
O12 O 0.05280(5) -0.11689(8) 0.59442(7) 0.0169(2) Uani 1 1 d . . . . .
O13 O 0.05367(5) 0.28909(8) 0.52796(8) 0.0226(2) Uani 1 1 d . . . . .
O14 O 0.07992(5) 0.27320(8) 0.69551(7) 0.0209(2) Uani 1 1 d . . . . .
C1 C 0.75606(8) 0.25263(11) 0.57731(11) 0.0210(3) Uani 1 1 d . . . . .
H13 H 0.7251 0.2386 0.6240 0.031 Uiso 1 1 calc R U . . .
H14 H 0.7776 0.1892 0.5601 0.031 Uiso 1 1 calc R U . . .
H1 H 0.7292 0.2825 0.5230 0.031 Uiso 1 1 calc R U . . .
C2 C 0.78896(7) 0.42082(11) 0.62347(10) 0.0142(3) Uani 1 1 d . . . . .
C3 C 0.72057(7) 0.45324(11) 0.61734(9) 0.0139(3) Uani 1 1 d . . . . .
H15 H 0.6834 0.4058 0.6078 0.017 Uiso 1 1 calc R U . . .
C4 C 0.70708(7) 0.55692(11) 0.62536(9) 0.0133(3) Uani 1 1 d . . . . .
C5 C 0.64080(7) 0.61445(11) 0.61563(9) 0.0130(3) Uani 1 1 d . . . . .
C6 C 0.66147(7) 0.72303(11) 0.61795(9) 0.0128(3) Uani 1 1 d . . . . .
C7 C 0.62183(7) 0.81166(11) 0.61081(9) 0.0135(3) Uani 1 1 d . . . . .
C8 C 0.65543(7) 0.90515(11) 0.62689(10) 0.0148(3) Uani 1 1 d . . . . .
C9 C 0.61803(8) 1.05387(12) 0.54515(11) 0.0235(3) Uani 1 1 d . . . . .
H2 H 0.6657 1.0575 0.5291 0.035 Uiso 1 1 calc R U . . .
H5 H 0.6014 1.1225 0.5564 0.035 Uiso 1 1 calc R U . . .
H4 H 0.5878 1.0229 0.4943 0.035 Uiso 1 1 calc R U . . .
C10 C 0.82853(7) 1.01465(12) 0.67840(12) 0.0224(3) Uani 1 1 d . . . . .
H3 H 0.8475 0.9686 0.7277 0.034 Uiso 1 1 calc R U . . .
H22 H 0.8409 1.0848 0.6958 0.034 Uiso 1 1 calc R U . . .
H21 H 0.8480 0.9974 0.6216 0.034 Uiso 1 1 calc R U . . .
C11 C 0.72835(7) 0.90942(11) 0.64768(10) 0.0156(3) Uani 1 1 d . . . . .
C12 C 0.50677(7) 0.84185(12) 0.64706(11) 0.0201(3) Uani 1 1 d . . . . .
H7 H 0.5246 0.8189 0.7090 0.030 Uiso 1 1 calc R U . . .
H6 H 0.4597 0.8151 0.6304 0.030 Uiso 1 1 calc R U . . .
H8 H 0.5055 0.9162 0.6457 0.030 Uiso 1 1 calc R U . . .
C13 C 0.73402(7) 0.72939(11) 0.63693(9) 0.0136(3) Uani 1 1 d . . . . .
C14 C 0.76827(7) 0.82118(11) 0.65112(10) 0.0156(3) Uani 1 1 d . . . . .
H9 H 0.8175 0.8240 0.6629 0.019 Uiso 1 1 calc R U . . .
C15 C 0.76219(7) 0.62595(11) 0.63884(9) 0.0134(3) Uani 1 1 d . . . . .
C16 C 0.83106(7) 0.59409(11) 0.64732(10) 0.0151(3) Uani 1 1 d . . . . .
H20 H 0.8681 0.6415 0.6582 0.018 Uiso 1 1 calc R U . . .
C17 C 0.84429(7) 0.49097(11) 0.63950(10) 0.0150(3) Uani 1 1 d . . . . .
C18 C 0.96658(7) 0.51824(12) 0.64556(13) 0.0261(4) Uani 1 1 d . . . . .
H10 H 0.9593 0.5631 0.5919 0.039 Uiso 1 1 calc R U . . .
H11 H 1.0097 0.4798 0.6438 0.039 Uiso 1 1 calc R U . . .
H12 H 0.9699 0.5590 0.7019 0.039 Uiso 1 1 calc R U . . .
C19 C 0.57453(7) 0.58220(11) 0.61158(10) 0.0141(3) Uani 1 1 d . . . . .
H19 H 0.5392 0.6319 0.5982 0.017 Uiso 1 1 calc R U . . .
C20 C 0.45789(7) 0.47370(12) 0.63639(11) 0.0191(3) Uani 1 1 d . . . . .
H16 H 0.4355 0.4071 0.6384 0.029 Uiso 1 1 calc R U . . .
H17 H 0.4365 0.5115 0.5827 0.029 Uiso 1 1 calc R U . . .
H18 H 0.4518 0.5116 0.6925 0.029 Uiso 1 1 calc R U . . .
C21 C 0.33016(7) -0.31974(12) 0.70970(11) 0.0213(3) Uani 1 1 d . . . . .
H26 H 0.3508 -0.3099 0.6524 0.032 Uiso 1 1 calc R U . . .
H27 H 0.3424 -0.3873 0.7346 0.032 Uiso 1 1 calc R U . . .
H23 H 0.3480 -0.2679 0.7544 0.032 Uiso 1 1 calc R U . . .
C22 C 0.22961(7) -0.21820(11) 0.66549(10) 0.0147(3) Uani 1 1 d . . . . .
C23 C 0.26988(7) -0.13135(11) 0.65820(9) 0.0140(3) Uani 1 1 d . . . . .
H42 H 0.3192 -0.1340 0.6693 0.017 Uiso 1 1 calc R U . . .
C24 C 0.23563(7) -0.04125(11) 0.63422(9) 0.0132(3) Uani 1 1 d . . . . .
C25 C 0.26370(7) 0.06168(10) 0.62969(9) 0.0128(3) Uani 1 1 d . . . . .
C26 C 0.20859(7) 0.13048(11) 0.61246(9) 0.0131(3) Uani 1 1 d . . . . .
C27 C 0.22206(7) 0.23371(11) 0.60451(10) 0.0141(3) Uani 1 1 d . . . . .
H34 H 0.1849 0.2807 0.5922 0.017 Uiso 1 1 calc R U . . .
C28 C 0.29049(7) 0.26690(10) 0.61483(10) 0.0145(3) Uani 1 1 d . . . . .
C29 C 0.25659(8) 0.44022(11) 0.60081(11) 0.0187(3) Uani 1 1 d . . . . .
H28 H 0.2251 0.4280 0.5444 0.028 Uiso 1 1 calc R U . . .
H24 H 0.2771 0.5080 0.5984 0.028 Uiso 1 1 calc R U . . .
H29 H 0.2306 0.4357 0.6541 0.028 Uiso 1 1 calc R U . . .
C30 C 0.11969(8) -0.37317(11) 0.58129(11) 0.0212(3) Uani 1 1 d . . . . .
H43 H 0.0836 -0.3549 0.5313 0.032 Uiso 1 1 calc R U . . .
H25 H 0.1108 -0.4417 0.6032 0.032 Uiso 1 1 calc R U . . .
H44 H 0.1653 -0.3714 0.5588 0.032 Uiso 1 1 calc R U . . .
C31 C 0.15664(7) -0.21500(11) 0.64570(10) 0.0143(3) Uani 1 1 d . . . . .
C32 C 0.34587(7) 0.19693(11) 0.63287(10) 0.0142(3) Uani 1 1 d . . . . .
C33 C 0.46846(7) 0.17079(11) 0.64590(11) 0.0200(3) Uani 1 1 d . . . . .
H30 H 0.4696 0.1289 0.7013 0.030 Uiso 1 1 calc R U . . .
H32 H 0.5117 0.2098 0.6481 0.030 Uiso 1 1 calc R U . . .
H31 H 0.4636 0.1270 0.5914 0.030 Uiso 1 1 calc R U . . .
C34 C 0.33246(7) 0.09420(11) 0.64088(9) 0.0142(3) Uani 1 1 d . . . . .
H33 H 0.3695 0.0470 0.6537 0.017 Uiso 1 1 calc R U . . .
C35 C 0.14247(7) 0.07288(11) 0.60520(9) 0.0134(3) Uani 1 1 d . . . . .
C36 C 0.16306(7) -0.03553(11) 0.61559(9) 0.0130(3) Uani 1 1 d . . . . .
C37 C 0.12312(7) -0.12345(11) 0.62024(9) 0.0134(3) Uani 1 1 d . . . . .
C38 C 0.00690(7) -0.15846(12) 0.65569(11) 0.0198(3) Uani 1 1 d . . . . .
H35 H 0.0003 -0.2312 0.6434 0.030 Uiso 1 1 calc R U . . .
H37 H -0.0381 -0.1238 0.6457 0.030 Uiso 1 1 calc R U . . .
H36 H 0.0274 -0.1486 0.7195 0.030 Uiso 1 1 calc R U . . .
C39 C 0.07608(7) 0.10550(11) 0.59866(10) 0.0149(3) Uani 1 1 d . . . . .
H41 H 0.0410 0.0552 0.5866 0.018 Uiso 1 1 calc R U . . .
C40 C -0.04142(7) 0.21103(12) 0.61961(11) 0.0188(3) Uani 1 1 d . . . . .
H40 H -0.0646 0.2767 0.6239 0.028 Uiso 1 1 calc R U . . .
H38 H -0.0461 0.1711 0.6750 0.028 Uiso 1 1 calc R U . . .
H39 H -0.0630 0.1743 0.5654 0.028 Uiso 1 1 calc R U . . .

loop_
_atom_site_aniso_label
_atom_site_aniso_U_11
_atom_site_aniso_U_22
_atom_site_aniso_U_33
_atom_site_aniso_U_23
_atom_site_aniso_U_13
_atom_site_aniso_U_12
S1 0.01079(16) 0.01230(18) 0.01992(19) 0.00112(14) 0.00059(13) -0.00229(12)
S2 0.01155(16) 0.01210(18) 0.02071(19) 0.00020(14) 0.00171(13) 0.00175(12)
O1 0.0150(5) 0.0101(5) 0.0288(6) -0.0007(4) 0.0027(4) 0.0007(4)
O2 0.0188(5) 0.0121(5) 0.0239(6) -0.0003(4) 0.0058(4) 0.0029(4)
O3 0.0157(5) 0.0118(5) 0.0316(6) -0.0038(4) 0.0018(4) -0.0034(4)
O4 0.0118(5) 0.0180(5) 0.0197(5) -0.0031(4) 0.0019(4) 0.0010(4)
O5 0.0104(5) 0.0149(5) 0.0324(6) 0.0020(4) 0.0026(4) 0.0007(4)
O6 0.0144(5) 0.0200(6) 0.0228(6) 0.0055(4) 0.0001(4) -0.0012(4)
O7 0.0191(5) 0.0152(5) 0.0251(6) -0.0028(4) 0.0009(4) -0.0015(4)
O8 0.0154(5) 0.0115(5) 0.0293(6) 0.0046(4) 0.0014(4) 0.0019(4)
O9 0.0142(5) 0.0090(5) 0.0336(6) 0.0017(4) 0.0022(4) -0.0011(4)
O10 0.0181(5) 0.0113(5) 0.0257(6) 0.0004(4) 0.0071(4) -0.0033(4)
O11 0.0110(5) 0.0135(5) 0.0341(6) -0.0008(4) 0.0021(4) -0.0011(4)
O12 0.0106(5) 0.0177(5) 0.0224(5) 0.0032(4) 0.0020(4) -0.0021(4)
O13 0.0227(5) 0.0179(6) 0.0274(6) 0.0069(5) 0.0041(5) 0.0013(4)
O14 0.0158(5) 0.0204(6) 0.0261(6) -0.0062(5) 0.0003(4) 0.0014(4)
C1 0.0217(7) 0.0114(7) 0.0302(9) -0.0028(6) 0.0044(6) -0.0022(6)
C2 0.0169(7) 0.0105(7) 0.0154(7) 0.0017(5) 0.0031(5) 0.0005(5)
C3 0.0139(6) 0.0132(7) 0.0151(7) -0.0002(5) 0.0033(5) -0.0028(5)
C4 0.0119(6) 0.0146(7) 0.0136(7) 0.0002(5) 0.0028(5) -0.0008(5)
C5 0.0157(7) 0.0125(7) 0.0107(6) -0.0006(5) 0.0018(5) -0.0005(5)
C6 0.0127(6) 0.0126(7) 0.0131(7) -0.0015(5) 0.0023(5) -0.0021(5)
C7 0.0120(6) 0.0156(7) 0.0130(6) -0.0004(5) 0.0024(5) -0.0006(5)
C8 0.0161(7) 0.0126(7) 0.0160(7) -0.0008(5) 0.0031(5) 0.0018(5)
C9 0.0282(8) 0.0163(8) 0.0261(8) 0.0021(6) 0.0034(7) 0.0043(6)
C10 0.0155(7) 0.0174(8) 0.0344(9) -0.0047(7) 0.0031(6) -0.0056(6)
C11 0.0175(7) 0.0130(7) 0.0166(7) -0.0025(6) 0.0028(6) -0.0031(5)
C12 0.0148(7) 0.0232(8) 0.0231(8) 0.0018(6) 0.0062(6) 0.0035(6)
C13 0.0138(7) 0.0144(7) 0.0129(7) -0.0008(5) 0.0028(5) -0.0002(5)
C14 0.0124(6) 0.0158(7) 0.0186(7) -0.0013(6) 0.0023(5) -0.0016(5)
C15 0.0151(7) 0.0124(7) 0.0129(7) -0.0006(5) 0.0020(5) -0.0009(5)
C16 0.0119(6) 0.0155(7) 0.0175(7) 0.0008(6) 0.0006(5) -0.0023(5)
C17 0.0116(6) 0.0165(7) 0.0168(7) 0.0019(6) 0.0019(5) 0.0016(5)
C18 0.0117(7) 0.0192(8) 0.0473(11) 0.0043(7) 0.0041(7) -0.0010(6)
C19 0.0130(6) 0.0118(7) 0.0172(7) 0.0003(5) 0.0011(5) -0.0002(5)
C20 0.0115(6) 0.0184(8) 0.0272(8) 0.0024(6) 0.0018(6) -0.0025(6)
C21 0.0150(7) 0.0163(8) 0.0321(9) 0.0041(6) 0.0014(6) 0.0040(6)
C22 0.0170(7) 0.0116(7) 0.0158(7) 0.0015(5) 0.0024(5) 0.0029(5)
C23 0.0119(6) 0.0139(7) 0.0161(7) -0.0004(5) 0.0016(5) 0.0009(5)
C24 0.0139(7) 0.0137(7) 0.0124(7) -0.0014(5) 0.0033(5) -0.0003(5)
C25 0.0150(7) 0.0107(7) 0.0130(7) 0.0004(5) 0.0028(5) 0.0003(5)
C26 0.0120(6) 0.0141(7) 0.0131(7) 0.0005(5) 0.0013(5) 0.0006(5)
C27 0.0136(6) 0.0125(7) 0.0165(7) 0.0000(5) 0.0029(5) 0.0016(5)
C28 0.0168(7) 0.0103(7) 0.0168(7) -0.0001(5) 0.0030(5) -0.0016(5)
C29 0.0198(7) 0.0109(7) 0.0252(8) 0.0006(6) 0.0018(6) 0.0024(6)
C30 0.0228(7) 0.0138(8) 0.0269(8) -0.0018(6) 0.0026(6) -0.0034(6)
C31 0.0165(7) 0.0113(7) 0.0159(7) 0.0002(5) 0.0043(5) -0.0024(5)
C32 0.0106(6) 0.0156(7) 0.0163(7) -0.0012(6) 0.0017(5) -0.0019(5)
C33 0.0108(6) 0.0176(8) 0.0314(9) 0.0006(6) 0.0019(6) 0.0011(6)
C34 0.0130(6) 0.0142(7) 0.0157(7) -0.0004(5) 0.0025(5) 0.0019(5)
C35 0.0150(7) 0.0127(7) 0.0126(7) 0.0006(5) 0.0021(5) -0.0008(5)
C36 0.0127(6) 0.0134(7) 0.0132(7) -0.0001(5) 0.0019(5) 0.0011(5)
C37 0.0117(6) 0.0144(7) 0.0144(7) -0.0004(5) 0.0027(5) -0.0004(5)
C38 0.0144(7) 0.0221(8) 0.0242(8) -0.0004(6) 0.0073(6) -0.0028(6)
C39 0.0124(6) 0.0127(7) 0.0194(7) -0.0001(6) 0.0015(5) -0.0008(5)
C40 0.0109(6) 0.0191(8) 0.0264(8) -0.0003(6) 0.0017(6) 0.0018(6)

loop_
_atom_type_symbol
_atom_type_description
_atom_type_scat_dispersion_real
_atom_type_scat_dispersion_imag
_atom_type_scat_source
C C 0.0033 0.0016 'International Tables Vol C Tables 4.2.6.8 and 6.1.1.4'
H H 0.0000 0.0000 'International Tables Vol C Tables 4.2.6.8 and 6.1.1.4'
O O 0.0106 0.0060 'International Tables Vol C Tables 4.2.6.8 and 6.1.1.4'
S S 0.1246 0.1234 'International Tables Vol C Tables 4.2.6.8 and 6.1.1.4'

loop_
_geom_angle_atom_site_label_1
_geom_angle_atom_site_label_2
_geom_angle_atom_site_label_3
_geom_angle
_geom_angle_site_symmetry_1
_geom_angle_site_symmetry_3
_geom_angle_publ_flag
O6 S1 O7 115.73(6) . . ?
O6 S1 C19 109.71(6) . . ?
O7 S1 C19 110.87(6) . . ?
O6 S1 C20 108.48(7) . . ?
O7 S1 C20 108.98(7) . . ?
C19 S1 C20 102.20(7) . . ?
O13 S2 O14 116.48(7) . . ?
O13 S2 C39 111.31(7) . . ?
O14 S2 C39 109.63(7) . . ?
O13 S2 C40 108.89(7) . . ?
O14 S2 C40 108.39(7) . . ?
C39 S2 C40 100.98(7) . . ?
C2 O1 C1 116.73(11) . . ?
C8 O2 C9 114.25(11) . . ?
C11 O3 C10 117.04(11) . . ?
C7 O4 C12 115.81(11) . . ?
C17 O5 C18 117.07(11) . . ?
C22 O8 C21 117.24(11) . . ?
C28 O9 C29 116.82(11) . . ?
C31 O10 C30 114.01(11) . . ?
C32 O11 C33 117.26(11) . . ?
C37 O12 C38 117.96(11) . . ?
O1 C1 H13 109.5 . . ?
O1 C1 H14 109.5 . . ?
H13 C1 H14 109.5 . . ?
O1 C1 H1 109.5 . . ?
H13 C1 H1 109.5 . . ?
H14 C1 H1 109.5 . . ?
O1 C2 C3 124.38(13) . . ?
O1 C2 C17 114.97(12) . . ?
C3 C2 C17 120.64(13) . . ?
C2 C3 C4 118.87(13) . . ?
C2 C3 H15 120.6 . . ?
C4 C3 H15 120.6 . . ?
C15 C4 C3 120.01(13) . . ?
C15 C4 C5 108.58(12) . . ?
C3 C4 C5 131.26(13) . . ?
C19 C5 C4 130.74(13) . . ?
C19 C5 C6 123.91(13) . . ?
C4 C5 C6 105.21(11) . . ?
C7 C6 C13 119.64(12) . . ?
C7 C6 C5 131.35(12) . . ?
C13 C6 C5 108.85(12) . . ?
O4 C7 C6 119.34(12) . . ?
O4 C7 C8 121.61(12) . . ?
C6 C7 C8 118.92(12) . . ?
O2 C8 C7 120.06(12) . . ?
O2 C8 C11 119.54(12) . . ?
C7 C8 C11 120.34(13) . . ?
O2 C9 H2 109.5 . . ?
O2 C9 H5 109.5 . . ?
H2 C9 H5 109.5 . . ?
O2 C9 H4 109.5 . . ?
H2 C9 H4 109.5 . . ?
H5 C9 H4 109.5 . . ?
O3 C10 H3 109.5 . . ?
O3 C10 H22 109.5 . . ?
H3 C10 H22 109.5 . . ?
O3 C10 H21 109.5 . . ?
H3 C10 H21 109.5 . . ?
H22 C10 H21 109.5 . . ?
O3 C11 C14 124.66(12) . . ?
O3 C11 C8 114.58(12) . . ?
C14 C11 C8 120.76(13) . . ?
O4 C12 H7 109.5 . . ?
O4 C12 H6 109.5 . . ?
H7 C12 H6 109.5 . . ?
O4 C12 H8 109.5 . . ?
H7 C12 H8 109.5 . . ?
H6 C12 H8 109.5 . . ?
C14 C13 C6 122.24(13) . . ?
C14 C13 C15 129.70(12) . . ?
C6 C13 C15 108.06(12) . . ?
C13 C14 C11 118.03(13) . . ?
C13 C14 H9 121.0 . . ?
C11 C14 H9 121.0 . . ?
C16 C15 C4 121.63(13) . . ?
C16 C15 C13 129.29(13) . . ?
C4 C15 C13 109.00(12) . . ?
C17 C16 C15 118.19(13) . . ?
C17 C16 H20 120.9 . . ?
C15 C16 H20 120.9 . . ?
O5 C17 C16 124.35(13) . . ?
O5 C17 C2 115.02(12) . . ?
C16 C17 C2 120.62(12) . . ?
O5 C18 H10 109.5 . . ?
O5 C18 H11 109.5 . . ?
H10 C18 H11 109.5 . . ?
O5 C18 H12 109.5 . . ?
H10 C18 H12 109.5 . . ?
H11 C18 H12 109.5 . . ?
C5 C19 S1 126.33(11) . . ?
C5 C19 H19 116.8 . . ?
S1 C19 H19 116.8 . . ?
S1 C20 H16 109.5 . . ?
S1 C20 H17 109.5 . . ?
H16 C20 H17 109.5 . . ?
S1 C20 H18 109.5 . . ?
H16 C20 H18 109.5 . . ?
H17 C20 H18 109.5 . . ?
O8 C21 H26 109.5 . . ?
O8 C21 H27 109.5 . . ?
H26 C21 H27 109.5 . . ?
O8 C21 H23 109.5 . . ?
H26 C21 H23 109.5 . . ?
H27 C21 H23 109.5 . . ?
O8 C22 C23 124.19(12) . . ?
O8 C22 C31 114.78(12) . . ?
C23 C22 C31 121.03(13) . . ?
C24 C23 C22 117.84(12) . . ?
C24 C23 H42 121.1 . . ?
C22 C23 H42 121.1 . . ?
C23 C24 C36 122.32(13) . . ?
C23 C24 C25 129.48(12) . . ?
C36 C24 C25 108.07(12) . . ?
C34 C25 C26 121.39(13) . . ?
C34 C25 C24 129.44(13) . . ?
C26 C25 C24 109.17(12) . . ?
C27 C26 C25 120.08(12) . . ?
C27 C26 C35 131.54(13) . . ?
C25 C26 C35 108.38(12) . . ?
C28 C27 C26 119.01(13) . . ?
C28 C27 H34 120.5 . . ?
C26 C27 H34 120.5 . . ?
O9 C28 C27 124.63(13) . . ?
O9 C28 C32 114.81(12) . . ?
C27 C28 C32 120.56(13) . . ?
O9 C29 H28 109.5 . . ?
O9 C29 H24 109.5 . . ?
H28 C29 H24 109.5 . . ?
O9 C29 H29 109.5 . . ?
H28 C29 H29 109.5 . . ?
H24 C29 H29 109.5 . . ?
O10 C30 H43 109.5 . . ?
O10 C30 H25 109.5 . . ?
H43 C30 H25 109.5 . . ?
O10 C30 H44 109.5 . . ?
H43 C30 H44 109.5 . . ?
H25 C30 H44 109.5 . . ?
O10 C31 C37 120.61(12) . . ?
O10 C31 C22 119.15(12) . . ?
C37 C31 C22 120.19(12) . . ?
O11 C32 C34 124.51(12) . . ?
O11 C32 C28 115.07(12) . . ?
C34 C32 C28 120.43(12) . . ?
O11 C33 H30 109.5 . . ?
O11 C33 H32 109.5 . . ?
H30 C33 H32 109.5 . . ?
O11 C33 H31 109.5 . . ?
H30 C33 H31 109.5 . . ?
H32 C33 H31 109.5 . . ?
C32 C34 C25 118.53(13) . . ?
C32 C34 H33 120.7 . . ?
C25 C34 H33 120.7 . . ?
C39 C35 C26 130.61(13) . . ?
C39 C35 C36 123.75(13) . . ?
C26 C35 C36 105.42(11) . . ?
C37 C36 C24 119.57(13) . . ?
C37 C36 C35 131.12(12) . . ?
C24 C36 C35 108.81(12) . . ?
O12 C37 C36 118.09(12) . . ?
O12 C37 C31 122.80(12) . . ?
C36 C37 C31 119.01(12) . . ?
O12 C38 H35 109.5 . . ?
O12 C38 H37 109.5 . . ?
H35 C38 H37 109.5 . . ?
O12 C38 H36 109.5 . . ?
H35 C38 H36 109.5 . . ?
H37 C38 H36 109.5 . . ?
C35 C39 S2 127.00(11) . . ?
C35 C39 H41 116.5 . . ?
S2 C39 H41 116.5 . . ?
S2 C40 H40 109.5 . . ?
S2 C40 H38 109.5 . . ?
H40 C40 H38 109.5 . . ?
S2 C40 H39 109.5 . . ?
H40 C40 H39 109.5 . . ?
H38 C40 H39 109.5 . . ?

loop_
_geom_bond_atom_site_label_1
_geom_bond_atom_site_label_2
_geom_bond_distance
_geom_bond_site_symmetry_2
_geom_bond_publ_flag
S1 O6 1.4466(11) . ?
S1 O7 1.4475(11) . ?
S1 C19 1.7544(14) . ?
S1 C20 1.7581(14) . ?
S2 O13 1.4427(11) . ?
S2 O14 1.4451(11) . ?
S2 C39 1.7552(14) . ?
S2 C40 1.7635(14) . ?
O1 C2 1.3722(17) . ?
O1 C1 1.4242(17) . ?
O2 C8 1.3821(17) . ?
O2 C9 1.4327(18) . ?
O3 C11 1.3641(17) . ?
O3 C10 1.4299(17) . ?
O4 C7 1.3756(16) . ?
O4 C12 1.4388(17) . ?
O5 C17 1.3688(16) . ?
O5 C18 1.4284(17) . ?
O8 C22 1.3649(17) . ?
O8 C21 1.4311(17) . ?
O9 C28 1.3658(17) . ?
O9 C29 1.4254(17) . ?
O10 C31 1.3796(16) . ?
O10 C30 1.4371(18) . ?
O11 C32 1.3653(16) . ?
O11 C33 1.4261(16) . ?
O12 C37 1.3718(16) . ?
O12 C38 1.4440(16) . ?
C1 H13 0.9800 . ?
C1 H14 0.9800 . ?
C1 H1 0.9800 . ?
C2 C3 1.3841(19) . ?
C2 C17 1.4132(19) . ?
C3 C4 1.398(2) . ?
C3 H15 0.9500 . ?
C4 C15 1.3980(19) . ?
C4 C5 1.4826(18) . ?
C5 C19 1.3464(19) . ?
C5 C6 1.4845(19) . ?
C6 C7 1.3942(19) . ?
C6 C13 1.4017(18) . ?
C7 C8 1.400(2) . ?
C8 C11 1.4098(19) . ?
C9 H2 0.9800 . ?
C9 H5 0.9800 . ?
C9 H4 0.9800 . ?
C10 H3 0.9800 . ?
C10 H22 0.9800 . ?
C10 H21 0.9800 . ?
C11 C14 1.393(2) . ?
C12 H7 0.9800 . ?
C12 H6 0.9800 . ?
C12 H8 0.9800 . ?
C13 C14 1.3829(19) . ?
C13 C15 1.4667(19) . ?
C14 H9 0.9500 . ?
C15 C16 1.3895(19) . ?
C16 C17 1.389(2) . ?
C16 H20 0.9500 . ?
C18 H10 0.9800 . ?
C18 H11 0.9800 . ?
C18 H12 0.9800 . ?
C19 H19 0.9500 . ?
C20 H16 0.9800 . ?
C20 H17 0.9800 . ?
C20 H18 0.9800 . ?
C21 H26 0.9800 . ?
C21 H27 0.9800 . ?
C21 H23 0.9800 . ?
C22 C23 1.3958(19) . ?
C22 C31 1.4088(19) . ?
C23 C24 1.3842(19) . ?
C23 H42 0.9500 . ?
C24 C36 1.4013(18) . ?
C24 C25 1.4652(19) . ?
C25 C34 1.3897(19) . ?
C25 C26 1.3998(19) . ?
C26 C27 1.392(2) . ?
C26 C35 1.4811(18) . ?
C27 C28 1.3864(19) . ?
C27 H34 0.9500 . ?
C28 C32 1.4149(19) . ?
C29 H28 0.9800 . ?
C29 H24 0.9800 . ?
C29 H29 0.9800 . ?
C30 H43 0.9800 . ?
C30 H25 0.9800 . ?
C30 H44 0.9800 . ?
C31 C37 1.399(2) . ?
C32 C34 1.385(2) . ?
C33 H30 0.9800 . ?
C33 H32 0.9800 . ?
C33 H31 0.9800 . ?
C34 H33 0.9500 . ?
C35 C39 1.3481(19) . ?
C35 C36 1.4856(19) . ?
C36 C37 1.3988(19) . ?
C38 H35 0.9800 . ?
C38 H37 0.9800 . ?
C38 H36 0.9800 . ?
C39 H41 0.9500 . ?
C40 H40 0.9800 . ?
C40 H38 0.9800 . ?
C40 H39 0.9800 . ?
